data_4080496
loop_
_publ_author_name
'Traversa, Elise'
'Templeton, Joseph L.'
'Cheng, Hiu Yan'
'Mohadjer Beromi, Megan'
'White, Peter S.'
'West, Nathan M.'

_publ_section_title
;
 Reductive Elimination from Platinum(IV) Aminotroponiminate Dimethyl
 Complexes Promoted by Sterically Hindered Lewis Bases
;
_journal_issue 6
_journal_name_full Organometallics
_journal_page_first 1938
_journal_paper_doi 10.1021/om400034y
_journal_volume 32
_journal_year 2013
_chemical_formula_moiety 'C35 H35 N2 P Pt'
_chemical_formula_sum 'C35 H35 N2 P Pt'
_chemical_formula_weight 709.71
_chemical_name_systematic
; 
 ? 
;
_space_group_IT_number 2
_symmetry_cell_setting triclinic
_symmetry_space_group_name_Hall '-P 1'
_symmetry_space_group_name_H-M 'P -1'
_atom_sites_solution_hydrogens geom
_atom_sites_solution_primary direct
_atom_sites_solution_secondary difmap
_audit_creation_method SHELXL-97
_cell_angle_alpha 95.950(4)
_cell_angle_beta 100.623(5)
_cell_angle_gamma 110.784(4)
_cell_formula_units_Z 2
_cell_length_a 10.2555(8)
_cell_length_b 12.2417(9)
_cell_length_c 12.6678(10)
_cell_measurement_reflns_used 1687
_cell_measurement_temperature 100(2)
_cell_measurement_theta_max 66.35
_cell_measurement_theta_min 3.93
_cell_volume 1436.4(2)
_computing_cell_refinement 'Bruker SAINT'
_computing_data_collection 'Bruker APEX2'
_computing_data_reduction 'Bruker SAINT'
_computing_molecular_graphics 'Bruker SHELXTL'
_computing_publication_material 'Bruker SHELXTL'
_computing_structure_refinement 'SHELXL-97 (Sheldrick, 2008)'
_computing_structure_solution 'SHELXS-97 (Sheldrick, 2008)'
_diffrn_ambient_temperature 100(2)
_diffrn_measured_fraction_theta_full 0.947
_diffrn_measured_fraction_theta_max 0.947
_diffrn_measurement_device_type 'Bruker APEX-II CCD'
_diffrn_measurement_method '\f and \w scans'
_diffrn_radiation_monochromator graphite
_diffrn_radiation_source 'fine-focus sealed tube'
_diffrn_radiation_type CuK\a
_diffrn_radiation_wavelength 1.54178
_diffrn_reflns_av_R_equivalents 0.0767
_diffrn_reflns_av_sigmaI/netI 0.0844
_diffrn_reflns_limit_h_max 11
_diffrn_reflns_limit_h_min -9
_diffrn_reflns_limit_k_max 14
_diffrn_reflns_limit_k_min -14
_diffrn_reflns_limit_l_max 15
_diffrn_reflns_limit_l_min -14
_diffrn_reflns_number 11579
_diffrn_reflns_theta_full 66.58
_diffrn_reflns_theta_max 66.58
_diffrn_reflns_theta_min 3.61
_exptl_absorpt_coefficient_mu 9.857
_exptl_absorpt_correction_T_max 0.6544
_exptl_absorpt_correction_T_min 0.2131
_exptl_absorpt_correction_type numerical
_exptl_absorpt_process_details 'Bruker-AXS SADABS'
_exptl_crystal_colour yellow
_exptl_crystal_density_diffrn 1.641
_exptl_crystal_density_method 'not measured'
_exptl_crystal_description plate
_exptl_crystal_F_000 704
_exptl_crystal_size_max 0.23
_exptl_crystal_size_mid 0.10
_exptl_crystal_size_min 0.05
_refine_diff_density_max 2.768
_refine_diff_density_min -1.714
_refine_diff_density_rms 0.163
_refine_ls_extinction_method none
_refine_ls_goodness_of_fit_ref 1.007
_refine_ls_hydrogen_treatment constr
_refine_ls_matrix_type full
_refine_ls_number_parameters 356
_refine_ls_number_reflns 4799
_refine_ls_number_restraints 0
_refine_ls_restrained_S_all 1.007
_refine_ls_R_factor_all 0.0641
_refine_ls_R_factor_gt 0.0499
_refine_ls_shift/su_max 0.000
_refine_ls_shift/su_mean 0.000
_refine_ls_structure_factor_coef Fsqd
_refine_ls_weighting_details 'calc w=1/[\s^2^(Fo^2^)+(0.0718P)^2^+0.0000P] where P=(Fo^2^+2Fc^2^)/3'
_refine_ls_weighting_scheme calc
_refine_ls_wR_factor_gt 0.1207
_refine_ls_wR_factor_ref 0.1280
_reflns_number_gt 3963
_reflns_number_total 4799
_reflns_threshold_expression >2sigma(I)
_cod_data_source_file om400034y_si_001.cif
_cod_data_source_block 7a
_cod_depositor_comments
;
The following automatic conversions were performed:

'_symmetry_cell_setting' value 'Triclinic' changed to 'triclinic'
according to /home/saulius/struct/CIF-dictionaries/cif_core.dic
dictionary named 'cif_core.dic' version 2.4.2 from 2011-04-26.

Automatic conversion script
Id: cif_fix_values 1891 2012-01-12 08:04:46Z andrius 
;
_cod_original_cell_volume 1436.45(19)
_cod_database_code 4080496

loop_
_symmetry_equiv_pos_as_xyz
'x, y, z'
'-x, -y, -z'

loop_
_atom_site_label
_atom_site_type_symbol
_atom_site_fract_x
_atom_site_fract_y
_atom_site_fract_z
_atom_site_U_iso_or_equiv
_atom_site_adp_type
_atom_site_occupancy
_atom_site_symmetry_multiplicity
_atom_site_calc_flag
_atom_site_refinement_flags
Pt1 Pt 0.23639(4) 0.38593(3) 0.25030(3) 0.03090(14) Uani 1 1 d .
P1 P 0.1996(2) 0.20711(19) 0.29050(18) 0.0330(5) Uani 1 1 d .
C1 C 0.2974(9) 0.2007(8) 0.4227(7) 0.0347(18) Uani 1 1 d .
H1A H 0.2533 0.2223 0.4796 0.052 Uiso 1 1 calc R
H1B H 0.3975 0.2563 0.4367 0.052 Uiso 1 1 calc R
H1C H 0.2944 0.1198 0.4233 0.052 Uiso 1 1 calc R
C2 C 0.2569(9) 0.1113(8) 0.2046(7) 0.0328(18) Uani 1 1 d .
C3 C 0.3963(11) 0.1560(9) 0.1957(9) 0.048(2) Uani 1 1 d .
H3 H 0.4550 0.2367 0.2269 0.058 Uiso 1 1 calc R
C4 C 0.4536(11) 0.0860(9) 0.1421(8) 0.045(2) Uani 1 1 d .
H4 H 0.5500 0.1184 0.1354 0.055 Uiso 1 1 calc R
C5 C 0.3677(11) -0.0319(9) 0.0984(8) 0.046(2) Uani 1 1 d .
H5 H 0.4074 -0.0815 0.0647 0.055 Uiso 1 1 calc R
C6 C 0.2251(13) -0.0787(9) 0.1032(8) 0.046(2) Uani 1 1 d .
H6 H 0.1660 -0.1586 0.0696 0.056 Uiso 1 1 calc R
C7 C 0.1685(11) -0.0073(9) 0.1579(8) 0.043(2) Uani 1 1 d .
H7 H 0.0715 -0.0389 0.1634 0.052 Uiso 1 1 calc R
C8 C -0.0314(11) 0.0606(9) 0.3665(8) 0.047(2) Uani 1 1 d .
H8 H 0.0371 0.0732 0.4329 0.057 Uiso 1 1 calc R
C9 C -0.1729(11) -0.0120(9) 0.3561(9) 0.050(2) Uani 1 1 d .
H9 H -0.2016 -0.0448 0.4168 0.060 Uiso 1 1 calc R
C10 C -0.2717(11) -0.0373(9) 0.2602(9) 0.048(2) Uani 1 1 d .
H10 H -0.3685 -0.0890 0.2529 0.058 Uiso 1 1 calc R
C11 C -0.2290(11) 0.0135(11) 0.1730(10) 0.058(3) Uani 1 1 d .
H11 H -0.2956 -0.0067 0.1043 0.070 Uiso 1 1 calc R
C12 C -0.0899(11) 0.0933(9) 0.1860(9) 0.050(2) Uani 1 1 d .
H12 H -0.0639 0.1336 0.1282 0.059 Uiso 1 1 calc R
C13 C 0.0124(10) 0.1152(8) 0.2825(8) 0.0374(19) Uani 1 1 d .
C14 C 0.2101(10) 0.3125(7) 0.0894(6) 0.0328(18) Uani 1 1 d .
H14A H 0.1684 0.3551 0.0408 0.049 Uiso 1 1 calc R
H14B H 0.1458 0.2285 0.0749 0.049 Uiso 1 1 calc R
H14C H 0.3035 0.3191 0.0762 0.049 Uiso 1 1 calc R
N15 N 0.2791(8) 0.5561(6) 0.2177(6) 0.0328(16) Uani 1 1 d .
C16 C 0.3018(9) 0.6427(8) 0.3034(7) 0.0319(18) Uani 1 1 d .
C17 C 0.3449(9) 0.7611(8) 0.2907(7) 0.0364(19) Uani 1 1 d .
H17 H 0.3643 0.7741 0.2216 0.044 Uiso 1 1 calc R
C18 C 0.3646(10) 0.8638(8) 0.3614(8) 0.041(2) Uani 1 1 d .
H18 H 0.3976 0.9349 0.3331 0.050 Uiso 1 1 calc R
C19 C 0.3440(10) 0.8793(8) 0.4657(8) 0.041(2) Uani 1 1 d .
H19 H 0.3574 0.9571 0.4984 0.049 Uiso 1 1 calc R
C20 C 0.3052(10) 0.7895(7) 0.5268(7) 0.0372(19) Uani 1 1 d .
H20 H 0.2937 0.8142 0.5969 0.045 Uiso 1 1 calc R
C21 C 0.2810(10) 0.6715(8) 0.5017(7) 0.039(2) Uani 1 1 d .
H21 H 0.2588 0.6291 0.5589 0.047 Uiso 1 1 calc R
C22 C 0.2827(9) 0.6009(7) 0.4070(7) 0.0335(18) Uani 1 1 d .
N23 N 0.2602(7) 0.4845(6) 0.4025(5) 0.0297(14) Uani 1 1 d .
C24 C 0.2712(9) 0.5850(7) 0.1113(7) 0.0307(17) Uani 1 1 d .
C25 C 0.3720(10) 0.5841(8) 0.0528(7) 0.0361(19) Uani 1 1 d .
H25 H 0.4536 0.5692 0.0856 0.043 Uiso 1 1 calc R
C26 C 0.3550(10) 0.6049(8) -0.0530(7) 0.039(2) Uani 1 1 d .
H26 H 0.4264 0.6057 -0.0916 0.047 Uiso 1 1 calc R
C27 C 0.2366(9) 0.6246(7) -0.1035(7) 0.0344(19) Uani 1 1 d .
C28 C 0.1380(10) 0.6266(7) -0.0456(8) 0.040(2) Uani 1 1 d .
H28 H 0.0571 0.6422 -0.0790 0.048 Uiso 1 1 calc R
C29 C 0.1520(10) 0.6067(7) 0.0602(7) 0.0365(19) Uani 1 1 d .
H29 H 0.0809 0.6078 0.0984 0.044 Uiso 1 1 calc R
C30 C 0.2116(11) 0.6399(9) -0.2223(8) 0.047(2) Uani 1 1 d .
H30A H 0.1347 0.5679 -0.2674 0.071 Uiso 1 1 calc R
H30B H 0.3001 0.6534 -0.2473 0.071 Uiso 1 1 calc R
H30C H 0.1838 0.7081 -0.2288 0.071 Uiso 1 1 calc R
C31 C 0.2376(10) 0.4368(7) 0.4990(7) 0.0357(19) Uani 1 1 d .
C32 C 0.3528(10) 0.4552(8) 0.5860(7) 0.0348(18) Uani 1 1 d .
H32 H 0.4478 0.5027 0.5833 0.042 Uiso 1 1 calc R
C33 C 0.3281(11) 0.4042(8) 0.6756(8) 0.041(2) Uani 1 1 d .
H33 H 0.4078 0.4148 0.7333 0.049 Uiso 1 1 calc R
C34 C 0.1918(11) 0.3381(8) 0.6851(7) 0.0375(19) Uani 1 1 d .
C35 C 0.0792(10) 0.3196(8) 0.5964(8) 0.040(2) Uani 1 1 d .
H35 H -0.0159 0.2725 0.5993 0.048 Uiso 1 1 calc R
C36 C 0.1010(10) 0.3677(8) 0.5042(7) 0.0367(19) Uani 1 1 d .
H36 H 0.0220 0.3530 0.4446 0.044 Uiso 1 1 calc R
C37 C 0.1652(12) 0.2887(9) 0.7870(8) 0.049(2) Uani 1 1 d .
H37A H 0.2478 0.2715 0.8213 0.073 Uiso 1 1 calc R
H37B H 0.0789 0.2154 0.7676 0.073 Uiso 1 1 calc R
H37C H 0.1517 0.3472 0.8382 0.073 Uiso 1 1 calc R

loop_
_atom_site_aniso_label
_atom_site_aniso_U_11
_atom_site_aniso_U_22
_atom_site_aniso_U_33
_atom_site_aniso_U_23
_atom_site_aniso_U_13
_atom_site_aniso_U_12
Pt1 0.0334(2) 0.0321(2) 0.0322(2) 0.00971(13) 0.00874(12) 0.01703(13)
P1 0.0376(12) 0.0329(11) 0.0347(12) 0.0132(9) 0.0108(9) 0.0179(9)
C1 0.038(5) 0.036(5) 0.040(5) 0.017(4) 0.010(4) 0.022(4)
C2 0.037(5) 0.040(5) 0.032(4) 0.006(3) 0.007(3) 0.026(4)
C3 0.043(6) 0.049(6) 0.058(6) 0.017(5) 0.014(4) 0.023(4)
C4 0.042(5) 0.053(6) 0.050(6) 0.011(5) 0.019(4) 0.025(4)
C5 0.059(6) 0.063(6) 0.042(5) 0.019(5) 0.022(4) 0.046(5)
C6 0.078(7) 0.039(5) 0.031(5) 0.001(4) 0.011(4) 0.036(5)
C7 0.046(5) 0.046(5) 0.041(5) 0.007(4) 0.010(4) 0.021(4)
C8 0.056(6) 0.044(5) 0.041(5) 0.018(4) 0.009(4) 0.017(4)
C9 0.052(6) 0.060(6) 0.049(6) 0.028(5) 0.025(5) 0.024(5)
C10 0.038(5) 0.042(5) 0.073(7) 0.016(5) 0.020(5) 0.018(4)
C11 0.040(6) 0.074(8) 0.057(7) 0.017(6) 0.003(5) 0.021(5)
C12 0.043(5) 0.055(6) 0.052(6) 0.020(5) 0.012(4) 0.017(4)
C13 0.041(5) 0.037(5) 0.041(5) 0.011(4) 0.010(4) 0.022(4)
C14 0.052(5) 0.035(4) 0.019(4) 0.000(3) 0.010(3) 0.026(4)
N15 0.039(4) 0.035(4) 0.028(4) 0.016(3) 0.006(3) 0.017(3)
C16 0.029(4) 0.042(5) 0.028(4) 0.010(3) 0.005(3) 0.017(3)
C17 0.038(5) 0.038(5) 0.031(4) 0.003(4) 0.007(3) 0.013(4)
C18 0.047(5) 0.034(5) 0.042(5) 0.017(4) 0.006(4) 0.013(4)
C19 0.050(6) 0.035(5) 0.044(5) 0.011(4) 0.006(4) 0.023(4)
C20 0.044(5) 0.033(5) 0.036(5) 0.004(4) 0.006(4) 0.019(4)
C21 0.048(5) 0.044(5) 0.027(4) 0.014(4) 0.004(4) 0.020(4)
C22 0.025(4) 0.035(5) 0.044(5) 0.015(4) 0.006(3) 0.015(3)
N23 0.041(4) 0.029(4) 0.020(3) 0.001(3) 0.007(3) 0.016(3)
C24 0.039(5) 0.029(4) 0.030(4) 0.012(3) 0.009(3) 0.017(3)
C25 0.041(5) 0.039(5) 0.033(5) 0.011(4) 0.008(4) 0.020(4)
C26 0.039(5) 0.045(5) 0.037(5) 0.005(4) 0.015(4) 0.018(4)
C27 0.042(5) 0.026(4) 0.032(5) 0.007(3) 0.006(3) 0.010(3)
C28 0.041(5) 0.028(4) 0.047(5) 0.003(4) 0.000(4) 0.016(4)
C29 0.042(5) 0.034(5) 0.040(5) 0.009(4) 0.010(4) 0.022(4)
C30 0.053(6) 0.055(6) 0.035(5) 0.012(4) 0.004(4) 0.024(5)
C31 0.041(5) 0.032(4) 0.037(5) 0.007(4) 0.009(4) 0.016(3)
C32 0.037(5) 0.037(5) 0.038(5) 0.010(4) 0.014(4) 0.020(4)
C33 0.050(6) 0.040(5) 0.035(5) 0.008(4) 0.002(4) 0.025(4)
C34 0.055(6) 0.038(5) 0.029(4) 0.008(4) 0.016(4) 0.024(4)
C35 0.038(5) 0.041(5) 0.042(5) 0.014(4) 0.010(4) 0.014(4)
C36 0.038(5) 0.044(5) 0.034(5) 0.011(4) 0.010(4) 0.022(4)
C37 0.071(7) 0.048(6) 0.035(5) 0.015(4) 0.022(5) 0.025(5)

loop_
_atom_type_symbol
_atom_type_description
_atom_type_scat_dispersion_real
_atom_type_scat_dispersion_imag
_atom_type_scat_source
C C 0.0181 0.0091 'International Tables Vol C Tables 4.2.6.8 and 6.1.1.4'
H H 0.0000 0.0000 'International Tables Vol C Tables 4.2.6.8 and 6.1.1.4'
N N 0.0311 0.0180 'International Tables Vol C Tables 4.2.6.8 and 6.1.1.4'
P P 0.2955 0.4335 'International Tables Vol C Tables 4.2.6.8 and 6.1.1.4'
Pt Pt -4.5932 6.9264 'International Tables Vol C Tables 4.2.6.8 and 6.1.1.4'

loop_
_geom_angle_atom_site_label_1
_geom_angle_atom_site_label_2
_geom_angle_atom_site_label_3
_geom_angle
C14 Pt1 N15 93.5(3)
C14 Pt1 N23 170.5(3)
N15 Pt1 N23 77.3(3)
C14 Pt1 P1 87.9(2)
N15 Pt1 P1 177.5(2)
N23 Pt1 P1 101.42(19)
C1 P1 C13 105.0(4)
C1 P1 C2 98.5(4)
C13 P1 C2 103.4(4)
C1 P1 Pt1 117.0(3)
C13 P1 Pt1 114.9(3)
C2 P1 Pt1 115.9(3)
P1 C1 H1A 109.5
P1 C1 H1B 109.5
H1A C1 H1B 109.5
P1 C1 H1C 109.5
H1A C1 H1C 109.5
H1B C1 H1C 109.5
C3 C2 C7 119.9(9)
C3 C2 P1 117.2(7)
C7 C2 P1 122.6(7)
C2 C3 C4 121.3(10)
C2 C3 H3 119.3
C4 C3 H3 119.3
C5 C4 C3 118.9(9)
C5 C4 H4 120.6
C3 C4 H4 120.6
C6 C5 C4 121.1(9)
C6 C5 H5 119.5
C4 C5 H5 119.5
C5 C6 C7 119.5(9)
C5 C6 H6 120.2
C7 C6 H6 120.2
C6 C7 C2 119.2(9)
C6 C7 H7 120.4
C2 C7 H7 120.4
C13 C8 C9 121.2(9)
C13 C8 H8 119.4
C9 C8 H8 119.4
C10 C9 C8 120.8(9)
C10 C9 H9 119.6
C8 C9 H9 119.6
C9 C10 C11 119.0(9)
C9 C10 H10 120.5
C11 C10 H10 120.5
C12 C11 C10 120.1(10)
C12 C11 H11 119.9
C10 C11 H11 119.9
C11 C12 C13 120.7(10)
C11 C12 H12 119.7
C13 C12 H12 119.7
C8 C13 C12 117.9(9)
C8 C13 P1 122.7(7)
C12 C13 P1 119.3(7)
Pt1 C14 H14A 109.5
Pt1 C14 H14B 109.5
H14A C14 H14B 109.5
Pt1 C14 H14C 109.5
H14A C14 H14C 109.5
H14B C14 H14C 109.5
C16 N15 C24 118.5(7)
C16 N15 Pt1 116.6(5)
C24 N15 Pt1 124.5(6)
N15 C16 C17 120.1(7)
N15 C16 C22 115.1(7)
C17 C16 C22 124.8(8)
C18 C17 C16 131.5(8)
C18 C17 H17 114.3
C16 C17 H17 114.3
C19 C18 C17 130.8(8)
C19 C18 H18 114.6
C17 C18 H18 114.6
C18 C19 C20 125.0(9)
C18 C19 H19 117.5
C20 C19 H19 117.5
C21 C20 C19 130.2(9)
C21 C20 H20 114.9
C19 C20 H20 114.9
C20 C21 C22 132.2(8)
C20 C21 H21 113.9
C22 C21 H21 113.9
N23 C22 C21 121.6(8)
N23 C22 C16 113.6(8)
C21 C22 C16 124.7(8)
C22 N23 C31 117.0(7)
C22 N23 Pt1 117.1(5)
C31 N23 Pt1 125.5(5)
C25 C24 C29 118.2(8)
C25 C24 N15 122.4(8)
C29 C24 N15 119.3(8)
C24 C25 C26 120.4(8)
C24 C25 H25 119.8
C26 C25 H25 119.8
C27 C26 C25 121.2(8)
C27 C26 H26 119.4
C25 C26 H26 119.4
C28 C27 C26 118.4(8)
C28 C27 C30 119.7(8)
C26 C27 C30 121.9(8)
C27 C28 C29 121.9(9)
C27 C28 H28 119.1
C29 C28 H28 119.1
C28 C29 C24 119.9(9)
C28 C29 H29 120.1
C24 C29 H29 120.1
C27 C30 H30A 109.5
C27 C30 H30B 109.5
H30A C30 H30B 109.5
C27 C30 H30C 109.5
H30A C30 H30C 109.5
H30B C30 H30C 109.5
C36 C31 C32 119.5(8)
C36 C31 N23 119.5(8)
C32 C31 N23 120.9(8)
C33 C32 C31 119.5(8)
C33 C32 H32 120.2
C31 C32 H32 120.2
C32 C33 C34 122.4(9)
C32 C33 H33 118.8
C34 C33 H33 118.8
C33 C34 C35 116.7(8)
C33 C34 C37 122.0(9)
C35 C34 C37 121.3(9)
C36 C35 C34 122.1(8)
C36 C35 H35 119.0
C34 C35 H35 119.0
C31 C36 C35 119.7(8)
C31 C36 H36 120.2
C35 C36 H36 120.2
C34 C37 H37A 109.5
C34 C37 H37B 109.5
H37A C37 H37B 109.5
C34 C37 H37C 109.5
H37A C37 H37C 109.5
H37B C37 H37C 109.5

loop_
_geom_bond_atom_site_label_1
_geom_bond_atom_site_label_2
_geom_bond_distance
Pt1 C14 2.069(7)
Pt1 N15 2.074(7)
Pt1 N23 2.090(6)
Pt1 P1 2.216(2)
P1 C1 1.812(9)
P1 C13 1.825(9)
P1 C2 1.835(9)
C1 H1A 0.9800
C1 H1B 0.9800
C1 H1C 0.9800
C2 C3 1.369(14)
C2 C7 1.403(13)
C3 C4 1.387(14)
C3 H3 0.9500
C4 C5 1.385(15)
C4 H4 0.9500
C5 C6 1.384(15)
C5 H5 0.9500
C6 C7 1.401(14)
C6 H6 0.9500
C7 H7 0.9500
C8 C13 1.376(13)
C8 C9 1.380(14)
C8 H8 0.9500
C9 C10 1.359(15)
C9 H9 0.9500
C10 C11 1.387(15)
C10 H10 0.9500
C11 C12 1.382(15)
C11 H11 0.9500
C12 C13 1.388(14)
C12 H12 0.9500
C14 H14A 0.9800
C14 H14B 0.9800
C14 H14C 0.9800
N15 C16 1.360(11)
N15 C24 1.423(10)
C16 C17 1.394(12)
C16 C22 1.478(12)
C17 C18 1.394(13)
C17 H17 0.9500
C18 C19 1.381(14)
C18 H18 0.9500
C19 C20 1.394(12)
C19 H19 0.9500
C20 C21 1.368(13)
C20 H20 0.9500
C21 C22 1.410(13)
C21 H21 0.9500
C22 N23 1.354(11)
N23 C31 1.431(11)
C24 C25 1.380(13)
C24 C29 1.400(12)
C25 C26 1.382(13)
C25 H25 0.9500
C26 C27 1.376(13)
C26 H26 0.9500
C27 C28 1.361(14)
C27 C30 1.522(13)
C28 C29 1.377(13)
C28 H28 0.9500
C29 H29 0.9500
C30 H30A 0.9800
C30 H30B 0.9800
C30 H30C 0.9800
C31 C36 1.373(13)
C31 C32 1.393(13)
C32 C33 1.373(13)
C32 H32 0.9500
C33 C34 1.379(14)
C33 H33 0.9500
C34 C35 1.390(13)
C34 C37 1.509(12)
C35 C36 1.381(12)
C35 H35 0.9500
C36 H36 0.9500
C37 H37A 0.9800
C37 H37B 0.9800
C37 H37C 0.9800

loop_
_geom_torsion_atom_site_label_1
_geom_torsion_atom_site_label_2
_geom_torsion_atom_site_label_3
_geom_torsion_atom_site_label_4
_geom_torsion
C14 Pt1 P1 C1 145.9(4)
N23 Pt1 P1 C1 -36.2(4)
C14 Pt1 P1 C13 -90.3(4)
N23 Pt1 P1 C13 87.6(4)
C14 Pt1 P1 C2 30.3(4)
N23 Pt1 P1 C2 -151.8(4)
C1 P1 C2 C3 -71.3(8)
C13 P1 C2 C3 -179.0(7)
Pt1 P1 C2 C3 54.4(8)
C1 P1 C2 C7 102.4(8)
C13 P1 C2 C7 -5.4(9)
Pt1 P1 C2 C7 -132.0(7)
C7 C2 C3 C4 -0.6(15)
P1 C2 C3 C4 173.2(8)
C2 C3 C4 C5 -1.0(16)
C3 C4 C5 C6 3.0(15)
C4 C5 C6 C7 -3.3(15)
C5 C6 C7 C2 1.6(14)
C3 C2 C7 C6 0.3(14)
P1 C2 C7 C6 -173.1(7)
C13 C8 C9 C10 3.9(17)
C8 C9 C10 C11 -1.6(17)
C9 C10 C11 C12 -3.4(18)
C10 C11 C12 C13 6.1(18)
C9 C8 C13 C12 -1.1(16)
C9 C8 C13 P1 -177.4(8)
C11 C12 C13 C8 -3.8(16)
C11 C12 C13 P1 172.6(9)
C1 P1 C13 C8 1.8(10)
C2 P1 C13 C8 104.6(9)
Pt1 P1 C13 C8 -128.1(8)
C1 P1 C13 C12 -174.4(8)
C2 P1 C13 C12 -71.6(9)
Pt1 P1 C13 C12 55.6(9)
C14 Pt1 N15 C16 178.3(6)
N23 Pt1 N15 C16 0.7(6)
C14 Pt1 N15 C24 5.2(7)
N23 Pt1 N15 C24 -172.4(7)
C24 N15 C16 C17 -12.8(12)
Pt1 N15 C16 C17 173.7(6)
C24 N15 C16 C22 169.5(7)
Pt1 N15 C16 C22 -4.0(9)
N15 C16 C17 C18 174.6(9)
C22 C16 C17 C18 -7.9(15)
C16 C17 C18 C19 -1.7(18)
C17 C18 C19 C20 4.4(17)
C18 C19 C20 C21 1.0(17)
C19 C20 C21 C22 -2.1(18)
C20 C21 C22 N23 177.4(9)
C20 C21 C22 C16 -5.5(16)
N15 C16 C22 N23 6.5(10)
C17 C16 C22 N23 -171.1(8)
N15 C16 C22 C21 -170.8(8)
C17 C16 C22 C21 11.6(13)
C21 C22 N23 C31 -1.3(12)
C16 C22 N23 C31 -178.7(7)
C21 C22 N23 Pt1 171.4(6)
C16 C22 N23 Pt1 -6.0(9)
N15 Pt1 N23 C22 3.1(6)
P1 Pt1 N23 C22 -179.0(5)
N15 Pt1 N23 C31 175.1(7)
P1 Pt1 N23 C31 -7.0(7)
C16 N15 C24 C25 114.4(9)
Pt1 N15 C24 C25 -72.6(10)
C16 N15 C24 C29 -70.3(10)
Pt1 N15 C24 C29 102.6(8)
C29 C24 C25 C26 0.3(13)
N15 C24 C25 C26 175.6(8)
C24 C25 C26 C27 -1.3(14)
C25 C26 C27 C28 1.9(13)
C25 C26 C27 C30 -176.1(8)
C26 C27 C28 C29 -1.7(13)
C30 C27 C28 C29 176.4(8)
C27 C28 C29 C24 0.7(13)
C25 C24 C29 C28 0.0(13)
N15 C24 C29 C28 -175.5(8)
C22 N23 C31 C36 103.0(10)
Pt1 N23 C31 C36 -69.0(10)
C22 N23 C31 C32 -79.7(10)
Pt1 N23 C31 C32 108.3(8)
C36 C31 C32 C33 -0.1(13)
N23 C31 C32 C33 -177.4(8)
C31 C32 C33 C34 -2.4(14)
C32 C33 C34 C35 3.3(14)
C32 C33 C34 C37 -176.2(9)
C33 C34 C35 C36 -1.8(14)
C37 C34 C35 C36 177.6(9)
C32 C31 C36 C35 1.5(14)
N23 C31 C36 C35 178.8(8)
C34 C35 C36 C31 -0.5(15)
